data_7023812
loop_
_publ_author_name
'Despagnet-Ayoub, Emmanuelle'
'Henling, Lawrence M.'
'Labinger, Jay A.'
'Bercaw, John E.'

_publ_section_title
;
 Addition of a phosphine ligand switches an N-heterocyclic
 carbene-zirconium catalyst from oligomerization to polymerization of
 1-hexene.
;
_journal_issue 44
_journal_name_full 'Dalton transactions (Cambridge, England : 2003)'
_journal_page_first 15544
_journal_page_last 15547
_journal_paper_doi 10.1039/c3dt52342j
_journal_volume 42
_journal_year 2013
_chemical_formula_moiety 'C49 H58 N2 O2 Zr, C4 H10 O'
_chemical_formula_sum 'C53 H68 N2 O3 Zr'
_chemical_formula_weight 872.31
_chemical_name_systematic
;
 ?
;
_space_group_crystal_system monoclinic
_space_group_IT_number 14
_space_group_name_Hall '-P 2yn'
_space_group_name_H-M_alt 'P 1 21/n 1'
_symmetry_space_group_name_Hall '-P 2yn'
_symmetry_space_group_name_H-M 'P 1 21/n 1'
_atom_sites_solution_hydrogens geom
_audit_creation_date 2013-06-02
_audit_creation_method
;
  Olex2 1.2
  (compiled Apr 23 2013 17:59:47, GUI svn.r4466),
 SHELXL-2013,
 and manual edit
;
_cell_angle_alpha 90
_cell_angle_beta 111.269(2)
_cell_angle_gamma 90
_cell_formula_units_Z 8
_cell_length_a 21.4874(19)
_cell_length_b 21.1068(18)
_cell_length_c 22.3719(18)
_cell_measurement_reflns_used 9041
_cell_measurement_temperature 100
_cell_measurement_theta_max 30.38
_cell_measurement_theta_min 2.25
_cell_volume 9455.2(14)
_computing_cell_refinement 'SAINT V8.27B (Bruker-AXS, 2007)'
_computing_data_collection 'APEX2 2013.2-0 (Bruker-AXS, 2007)'
_computing_data_reduction 'SAINT V8.27B (Bruker-AXS, 2007)'
_computing_molecular_graphics 'DIAMOND 3 (Crystal Impact, 1999)'
_computing_publication_material
;
O. V. Dolomanov, L. J. Bourhis, R. J. Gildea, J. A. K. Howard and H. Puschmann,
OLEX2: a complete structure solution, refinement and analysis program.
J. Appl. Cryst. (2009). 42, 339-341.
 and SHELXTL (Bruker-AXS, 2007)
;
_computing_structure_refinement 'SHELXL-2013/2 (Sheldrick, 2013)'
_computing_structure_solution 'SHELXT (Sheldrick, 2012)'
_diffrn_ambient_temperature 100
_diffrn_detector_area_resol_mean 8.33
_diffrn_measured_fraction_theta_full 1.000
_diffrn_measured_fraction_theta_max 0.945
_diffrn_measurement_device_type 'Bruker APEX-II CCD'
_diffrn_measurement_method '\f and \w scans'
_diffrn_radiation_monochromator graphite
_diffrn_radiation_type MoK\a
_diffrn_radiation_wavelength 0.71073
_diffrn_reflns_av_R_equivalents 0.0941
_diffrn_reflns_av_unetI/netI 0.0802
_diffrn_reflns_Laue_measured_fraction_full 1.000
_diffrn_reflns_Laue_measured_fraction_max 0.945
_diffrn_reflns_limit_h_max 32
_diffrn_reflns_limit_h_min -32
_diffrn_reflns_limit_k_max 31
_diffrn_reflns_limit_k_min -30
_diffrn_reflns_limit_l_max 33
_diffrn_reflns_limit_l_min -33
_diffrn_reflns_number 238757
_diffrn_reflns_point_group_measured_fraction_full 1.000
_diffrn_reflns_point_group_measured_fraction_max 0.945
_diffrn_reflns_theta_full 25.000
_diffrn_reflns_theta_max 32.768
_diffrn_reflns_theta_min 1.646
_diffrn_source_current 30.0
_diffrn_source_power 1.5
_diffrn_source_target Mo
_diffrn_source_voltage 50.0
_diffrn_standards_number 0
_exptl_absorpt_coefficient_mu 0.276
_exptl_absorpt_correction_T_max 1.0000
_exptl_absorpt_correction_T_min 0.8905
_exptl_absorpt_correction_type multi-scan
_exptl_absorpt_process_details
;
SADABS-2012/1 (Bruker,2012) was used for absorption correction.
wR2(int) was 0.0689 before and 0.0628 after correction.
The Ratio of minimum to maximum transmission is 0.8905.
The \l/2 correction factor is 0.0015.
;
_exptl_crystal_colour yellow
_exptl_crystal_density_diffrn 1.226
_exptl_crystal_description lump
_exptl_crystal_F_000 3712
_exptl_crystal_size_max 0.21
_exptl_crystal_size_mid 0.13
_exptl_crystal_size_min 0.11
_refine_diff_density_max 1.010
_refine_diff_density_min -0.727
_refine_diff_density_rms 0.085
_refine_ls_extinction_method none
_refine_ls_goodness_of_fit_ref 1.133
_refine_ls_hydrogen_treatment constr
_refine_ls_matrix_type full
_refine_ls_number_parameters 1091
_refine_ls_number_reflns 33053
_refine_ls_number_restraints 0
_refine_ls_restrained_S_all 1.133
_refine_ls_R_factor_all 0.0980
_refine_ls_R_factor_gt 0.0479
_refine_ls_shift/su_max 0.002
_refine_ls_shift/su_mean 0.000
_refine_ls_structure_factor_coef Fsqd
_refine_ls_weighting_details
;
 w=1/[\s^2^(Fo^2^)+(0.0400P)^2^]
 where P=(Fo^2^+2Fc^2^)/3
;
_refine_ls_weighting_scheme calc
_refine_ls_wR_factor_gt 0.0924
_refine_ls_wR_factor_ref 0.1049
_reflns_Friedel_coverage 0.000
_reflns_number_gt 21641
_reflns_number_total 33053
_reflns_threshold_expression 'I > 2\s(I)'
_cod_data_source_file c3dt52342j.txt
_cod_data_source_block emd45
_cod_depositor_comments
;
The following automatic conversions were performed:

'_diffrn_source_target' value 'MO' changed to 'Mo' according to
/home/saulius/struct/CIF-dictionaries/cif_core.dic dictionary named
'cif_core.dic' version 2.4.2 from 2011-04-26.

Automatic conversion script
Id: cif_fix_values 1891 2012-01-12 08:04:46Z andrius 
;
_cod_database_code 7023812
_olex2_refinement_description
;
1. Fixed Uiso
 At 1.2 times of:
  All C(H) groups, All C(H,H) groups
 At 1.5 times of:
  All C(H,H,H) groups
2.a Secondary CH2 refined with riding coordinates:
 C36(H36A,H36B), C43(H43A,H43B), C36B(H36C,H36D), C43B(H43C,H43D), C51(H51A,
 H51B), C52(H52A,H52B), C51B(H51C,H51D), C52B(H52C,H52D)
2.b Aromatic/amide H refined with riding coordinates:
 C3(H3), C4(H4), C5(H5), C6(H6), C11(H11), C13(H13), C25(H25), C27(H27),
 C38(H38), C39(H39), C40(H40), C41(H41), C42(H42), C45(H45), C46(H46), C47(H47),
  C48(H48), C49(H49), C3B(H3B), C4B(H4B), C5B(H5B), C6B(H6B), C11B(H11B),
 C13B(H13B), C25B(H25B), C27B(H27B), C38B(H38B), C39B(H39B), C40B(H40B),
 C41B(H41B), C42B(H42B), C45B(H45B), C46B(H46B), C47B(H47B), C48B(H48B),
 C49B(H49B)
2.c Idealised Me refined as rotating group:
 C15(H15A,H15B,H15C), C16(H16A,H16B,H16C), C17(H17A,H17B,H17C), C19(H19A,H19B,
 H19C), C20(H20A,H20B,H20C), C21(H21A,H21B,H21C), C29(H29A,H29B,H29C), C30(H30A,
 H30B,H30C), C31(H31A,H31B,H31C), C33(H33A,H33B,H33C), C34(H34A,H34B,H34C),
 C35(H35A,H35B,H35C), C15B(H15D,H15E,H15F), C16B(H16D,H16E,H16F), C17B(H17D,
 H17E,H17F), C19B(H19D,H19E,H19F), C20B(H20D,H20E,H20F), C21B(H21D,H21E,H21F),
 C29B(H29D,H29E,H29F), C30B(H30D,H30E,H30F), C31B(H31D,H31E,H31F), C33B(H33D,
 H33E,H33F), C34B(H34D,H34E,H34F), C35B(H35D,H35E,H35F), C50(H50A,H50B,H50C),
 C53(H53A,H53B,H53C), C50B(H50D,H50E,H50F), C53B(H53D,H53E,H53F)
;

loop_
_space_group_symop_operation_xyz
'x, y, z'
'-x+1/2, y+1/2, -z+1/2'
'-x, -y, -z'
'x-1/2, -y-1/2, z-1/2'

loop_
_atom_site_label
_atom_site_type_symbol
_atom_site_fract_x
_atom_site_fract_y
_atom_site_fract_z
_atom_site_U_iso_or_equiv
_atom_site_adp_type
_atom_site_occupancy
_atom_site_site_symmetry_order
_atom_site_calc_flag
_atom_site_refinement_flags_posn
_atom_site_refinement_flags_adp
Zr1 Zr 0.03643(2) 0.59497(2) 0.35966(2) 0.01247(4) Uani 1 1 d . .
O1 O 0.08489(6) 0.62852(5) 0.44779(6) 0.0143(2) Uani 1 1 d . .
O2 O 0.03035(6) 0.54204(6) 0.28385(6) 0.0162(3) Uani 1 1 d . .
N1 N 0.20071(7) 0.59203(6) 0.42727(7) 0.0128(3) Uani 1 1 d . .
N2 N 0.16983(7) 0.53514(6) 0.34016(7) 0.0131(3) Uani 1 1 d . .
C1 C 0.14818(8) 0.58046(7) 0.37197(8) 0.0127(3) Uani 1 1 d . .
C2 C 0.25404(8) 0.55068(8) 0.43374(8) 0.0130(3) Uani 1 1 d . .
C3 C 0.31360(9) 0.53912(8) 0.48427(8) 0.0169(4) Uani 1 1 d . .
H3 H 0.3270 0.5642 0.5221 0.020 Uiso 1 1 calc R U
C4 C 0.35264(9) 0.48958(8) 0.47734(9) 0.0190(4) Uani 1 1 d . .
H4 H 0.3942 0.4811 0.5107 0.023 Uiso 1 1 calc R U
C5 C 0.33224(9) 0.45199(8) 0.42258(9) 0.0203(4) Uani 1 1 d . .
H5 H 0.3599 0.4179 0.4196 0.024 Uiso 1 1 calc R U
C6 C 0.27290(9) 0.46301(8) 0.37248(9) 0.0178(4) Uani 1 1 d . .
H6 H 0.2589 0.4369 0.3354 0.021 Uiso 1 1 calc R U
C7 C 0.23414(8) 0.51401(8) 0.37831(8) 0.0142(3) Uani 1 1 d . .
C8 C 0.20191(9) 0.63861(8) 0.47421(8) 0.0138(3) Uani 1 1 d . .
C9 C 0.14355(9) 0.65262(8) 0.48602(8) 0.0140(3) Uani 1 1 d . .
C10 C 0.14815(9) 0.69306(8) 0.53768(8) 0.0165(3) Uani 1 1 d . .
C11 C 0.20993(9) 0.72106(8) 0.57110(9) 0.0188(4) Uani 1 1 d . .
H11 H 0.2134 0.7480 0.6062 0.023 Uiso 1 1 calc R U
C12 C 0.26639(9) 0.71179(8) 0.55610(8) 0.0180(4) Uani 1 1 d . .
C13 C 0.26133(9) 0.66963(8) 0.50676(8) 0.0155(3) Uani 1 1 d . .
H13 H 0.2991 0.6621 0.4953 0.019 Uiso 1 1 calc R U
C14 C 0.08785(10) 0.70404(9) 0.55749(9) 0.0206(4) Uani 1 1 d . .
C15 C 0.06309(10) 0.63947(9) 0.57209(9) 0.0239(4) Uani 1 1 d . .
H15A H 0.0526 0.6119 0.5345 0.036 Uiso 1 1 calc R U
H15B H 0.0229 0.6457 0.5824 0.036 Uiso 1 1 calc R U
H15C H 0.0980 0.6198 0.6087 0.036 Uiso 1 1 calc R U
C16 C 0.03190(10) 0.73898(9) 0.50433(10) 0.0252(4) Uani 1 1 d . .
H16A H 0.0480 0.7807 0.4971 0.038 Uiso 1 1 calc R U
H16B H -0.0067 0.7443 0.5174 0.038 Uiso 1 1 calc R U
H16C H 0.0187 0.7142 0.4646 0.038 Uiso 1 1 calc R U
C17 C 0.10609(11) 0.74428(9) 0.61863(10) 0.0285(5) Uani 1 1 d . .
H17A H 0.1416 0.7232 0.6536 0.043 Uiso 1 1 calc R U
H17B H 0.0667 0.7493 0.6304 0.043 Uiso 1 1 calc R U
H17C H 0.1216 0.7860 0.6109 0.043 Uiso 1 1 calc R U
C18 C 0.33291(10) 0.74512(9) 0.59184(9) 0.0230(4) Uani 1 1 d . .
C19 C 0.38771(10) 0.69538(10) 0.62161(10) 0.0332(5) Uani 1 1 d . .
H19A H 0.3742 0.6672 0.6496 0.050 Uiso 1 1 calc R U
H19B H 0.4295 0.7167 0.6468 0.050 Uiso 1 1 calc R U
H19C H 0.3943 0.6705 0.5874 0.050 Uiso 1 1 calc R U
C20 C 0.35213(11) 0.78606(10) 0.54436(10) 0.0292(5) Uani 1 1 d . .
H20A H 0.3563 0.7591 0.5103 0.044 Uiso 1 1 calc R U
H20B H 0.3949 0.8071 0.5670 0.044 Uiso 1 1 calc R U
H20C H 0.3175 0.8181 0.5254 0.044 Uiso 1 1 calc R U
C21 C 0.32924(11) 0.78825(11) 0.64541(10) 0.0333(5) Uani 1 1 d . .
H21A H 0.2934 0.8193 0.6275 0.050 Uiso 1 1 calc R U
H21B H 0.3719 0.8104 0.6652 0.050 Uiso 1 1 calc R U
H21C H 0.3201 0.7627 0.6779 0.050 Uiso 1 1 calc R U
C22 C 0.13430(9) 0.51543(8) 0.27548(8) 0.0140(3) Uani 1 1 d . .
C23 C 0.06428(9) 0.51695(8) 0.24962(8) 0.0147(3) Uani 1 1 d . .
C24 C 0.03089(9) 0.49224(8) 0.18764(8) 0.0179(4) Uani 1 1 d . .
C25 C 0.06924(9) 0.46929(8) 0.15405(9) 0.0198(4) Uani 1 1 d . .
H25 H 0.0469 0.4512 0.1129 0.024 Uiso 1 1 calc R U
C26 C 0.13888(9) 0.47145(8) 0.17750(8) 0.0171(4) Uani 1 1 d . .
C27 C 0.17074(9) 0.49554(8) 0.23828(8) 0.0157(3) Uani 1 1 d . .
H27 H 0.2181 0.4987 0.2551 0.019 Uiso 1 1 calc R U
C28 C -0.04571(9) 0.48861(9) 0.15988(9) 0.0236(4) Uani 1 1 d . .
C29 C -0.07573(10) 0.55583(10) 0.15380(10) 0.0282(4) Uani 1 1 d . .
H29A H -0.0612 0.5758 0.1962 0.042 Uiso 1 1 calc R U
H29B H -0.1246 0.5531 0.1362 0.042 Uiso 1 1 calc R U
H29C H -0.0605 0.5813 0.1251 0.042 Uiso 1 1 calc R U
C30 C -0.06993(10) 0.44687(9) 0.20306(11) 0.0295(5) Uani 1 1 d . .
H30A H -0.0545 0.4033 0.2023 0.044 Uiso 1 1 calc R U
H30B H -0.1188 0.4475 0.1875 0.044 Uiso 1 1 calc R U
H30C H -0.0520 0.4631 0.2471 0.044 Uiso 1 1 calc R U
C31 C -0.07220(11) 0.45863(12) 0.09305(10) 0.0418(6) Uani 1 1 d . .
H31A H -0.0582 0.4842 0.0636 0.063 Uiso 1 1 calc R U
H31B H -0.1211 0.4568 0.0775 0.063 Uiso 1 1 calc R U
H31C H -0.0543 0.4156 0.0953 0.063 Uiso 1 1 calc R U
C32 C 0.17779(10) 0.44641(9) 0.13653(9) 0.0217(4) Uani 1 1 d . .
C33 C 0.16513(13) 0.37559(11) 0.12504(13) 0.0453(7) Uani 1 1 d . .
H33A H 0.1809 0.3533 0.1663 0.068 Uiso 1 1 calc R U
H33B H 0.1892 0.3599 0.0983 0.068 Uiso 1 1 calc R U
H33C H 0.1172 0.3681 0.1032 0.068 Uiso 1 1 calc R U
C34 C 0.1524(2) 0.47775(16) 0.07142(15) 0.0965(15) Uani 1 1 d . .
H34A H 0.1037 0.4740 0.0527 0.145 Uiso 1 1 calc R U
H34B H 0.1722 0.4569 0.0433 0.145 Uiso 1 1 calc R U
H34C H 0.1650 0.5226 0.0760 0.145 Uiso 1 1 calc R U
C35 C 0.25140(13) 0.45505(18) 0.16857(16) 0.0874(14) Uani 1 1 d . .
H35A H 0.2616 0.5003 0.1758 0.131 Uiso 1 1 calc R U
H35B H 0.2740 0.4378 0.1412 0.131 Uiso 1 1 calc R U
H35C H 0.2669 0.4328 0.2098 0.131 Uiso 1 1 calc R U
C36 C -0.02174(9) 0.52180(9) 0.39533(9) 0.0199(4) Uani 1 1 d . .
H36A H -0.0291 0.4808 0.3724 0.024 Uiso 1 1 calc R U
H36B H -0.0043 0.5157 0.4424 0.024 Uiso 1 1 calc R U
C37 C -0.07804(9) 0.56591(9) 0.37156(9) 0.0198(4) Uani 1 1 d . .
C38 C -0.11988(9) 0.56685(9) 0.30660(10) 0.0238(4) Uani 1 1 d . .
H38 H -0.1156 0.5344 0.2789 0.029 Uiso 1 1 calc R U
C39 C -0.16709(10) 0.61377(10) 0.28190(12) 0.0347(5) Uani 1 1 d . .
H39 H -0.1949 0.6130 0.2378 0.042 Uiso 1 1 calc R U
C40 C -0.17403(11) 0.66151(11) 0.32068(14) 0.0432(6) Uani 1 1 d . .
H40 H -0.2064 0.6939 0.3035 0.052 Uiso 1 1 calc R U
C41 C -0.13369(12) 0.66220(10) 0.38480(13) 0.0399(6) Uani 1 1 d . .
H41 H -0.1387 0.6949 0.4118 0.048 Uiso 1 1 calc R U
C42 C -0.08606(11) 0.61570(9) 0.41005(11) 0.0281(5) Uani 1 1 d . .
H42 H -0.0583 0.6174 0.4541 0.034 Uiso 1 1 calc R U
C43 C -0.00980(9) 0.68722(8) 0.31127(9) 0.0197(4) Uani 1 1 d . .
H43A H -0.0439 0.6806 0.2680 0.024 Uiso 1 1 calc R U
H43B H -0.0287 0.7128 0.3377 0.024 Uiso 1 1 calc R U
C44 C 0.05278(9) 0.71393(8) 0.30940(9) 0.0171(4) Uani 1 1 d . .
C45 C 0.07281(10) 0.70252(9) 0.25729(9) 0.0231(4) Uani 1 1 d . .
H45 H 0.0443 0.6795 0.2213 0.028 Uiso 1 1 calc R U
C46 C 0.13389(10) 0.72454(10) 0.25778(10) 0.0276(4) Uani 1 1 d . .
H46 H 0.1462 0.7171 0.2217 0.033 Uiso 1 1 calc R U
C47 C 0.17698(10) 0.75710(9) 0.31008(10) 0.0253(4) Uani 1 1 d . .
H47 H 0.2185 0.7723 0.3099 0.030 Uiso 1 1 calc R U
C48 C 0.15883(10) 0.76725(8) 0.36244(9) 0.0224(4) Uani 1 1 d . .
H48 H 0.1884 0.7889 0.3990 0.027 Uiso 1 1 calc R U
C49 C 0.09774(9) 0.74606(8) 0.36197(9) 0.0195(4) Uani 1 1 d . .
H49 H 0.0860 0.7536 0.3984 0.023 Uiso 1 1 calc R U
Zr1B Zr 0.46407(2) 0.38070(2) 0.60984(2) 0.01374(4) Uani 1 1 d . .
O1B O 0.45815(6) 0.45895(6) 0.65748(6) 0.0179(3) Uani 1 1 d . .
O2B O 0.42410(6) 0.31868(6) 0.53826(6) 0.0166(3) Uani 1 1 d . .
N1B N 0.32013(7) 0.43788(7) 0.60959(7) 0.0135(3) Uani 1 1 d . .
N2B N 0.30187(7) 0.35937(6) 0.54278(7) 0.0130(3) Uani 1 1 d . .
C1B C 0.35039(9) 0.38820(8) 0.59208(8) 0.0138(3) Uani 1 1 d . .
C2B C 0.25340(8) 0.44373(8) 0.56751(8) 0.0141(3) Uani 1 1 d . .
C3B C 0.20567(9) 0.49088(8) 0.55947(8) 0.0158(3) Uani 1 1 d . .
H3B H 0.2133 0.5253 0.5887 0.019 Uiso 1 1 calc R U
C4B C 0.14686(9) 0.48549(8) 0.50728(8) 0.0175(4) Uani 1 1 d . .
H4B H 0.1128 0.5163 0.5011 0.021 Uiso 1 1 calc R U
C5B C 0.13603(9) 0.43568(8) 0.46315(8) 0.0178(4) Uani 1 1 d . .
H5B H 0.0952 0.4338 0.4274 0.021 Uiso 1 1 calc R U
C6B C 0.18376(9) 0.38927(8) 0.47068(8) 0.0167(4) Uani 1 1 d . .
H6B H 0.1769 0.3559 0.4405 0.020 Uiso 1 1 calc R U
C7B C 0.24208(8) 0.39370(8) 0.52426(8) 0.0142(3) Uani 1 1 d . .
C8B C 0.35152(9) 0.47861(8) 0.66347(8) 0.0153(3) Uani 1 1 d . .
C9B C 0.42009(9) 0.49150(8) 0.68312(8) 0.0158(3) Uani 1 1 d . .
C10B C 0.44806(9) 0.53763(8) 0.73069(9) 0.0213(4) Uani 1 1 d . .
C11B C 0.40636(10) 0.56569(9) 0.75892(9) 0.0242(4) Uani 1 1 d . .
H11B H 0.4246 0.5977 0.7902 0.029 Uiso 1 1 calc R U
C12B C 0.33990(10) 0.54931(9) 0.74376(9) 0.0219(4) Uani 1 1 d . .
C13B C 0.31301(9) 0.50464(8) 0.69539(8) 0.0177(4) Uani 1 1 d . .
H13B H 0.2678 0.4919 0.6841 0.021 Uiso 1 1 calc R U
C14B C 0.52178(10) 0.55581(9) 0.75119(10) 0.0277(4) Uani 1 1 d . .
C15B C 0.53698(11) 0.58007(9) 0.69298(12) 0.0344(5) Uani 1 1 d . .
H15D H 0.5226 0.5484 0.6586 0.052 Uiso 1 1 calc R U
H15E H 0.5851 0.5874 0.7056 0.052 Uiso 1 1 calc R U
H15F H 0.5129 0.6198 0.6777 0.052 Uiso 1 1 calc R U
C16B C 0.56551(10) 0.49857(9) 0.78245(10) 0.0295(5) Uani 1 1 d . .
H16D H 0.5579 0.4868 0.8216 0.044 Uiso 1 1 calc R U
H16E H 0.6126 0.5095 0.7932 0.044 Uiso 1 1 calc R U
H16F H 0.5540 0.4628 0.7525 0.044 Uiso 1 1 calc R U
C17B C 0.54083(12) 0.60931(11) 0.80091(13) 0.0471(7) Uani 1 1 d . .
H17D H 0.5141 0.6470 0.7826 0.071 Uiso 1 1 calc R U
H17E H 0.5883 0.6193 0.8128 0.071 Uiso 1 1 calc R U
H17F H 0.5322 0.5958 0.8391 0.071 Uiso 1 1 calc R U
C18B C 0.29559(10) 0.57807(10) 0.77752(10) 0.0279(4) Uani 1 1 d . .
C19B C 0.23060(12) 0.60262(11) 0.72776(11) 0.0402(6) Uani 1 1 d . .
H19D H 0.2408 0.6338 0.7002 0.060 Uiso 1 1 calc R U
H19E H 0.2036 0.6226 0.7496 0.060 Uiso 1 1 calc R U
H19F H 0.2057 0.5672 0.7016 0.060 Uiso 1 1 calc R U
C20B C 0.27905(12) 0.52679(11) 0.81798(11) 0.0382(6) Uani 1 1 d . .
H20D H 0.2569 0.4912 0.7904 0.057 Uiso 1 1 calc R U
H20E H 0.2493 0.5444 0.8382 0.057 Uiso 1 1 calc R U
H20F H 0.3204 0.5120 0.8513 0.057 Uiso 1 1 calc R U
C21B C 0.33092(13) 0.63284(12) 0.82227(13) 0.0490(7) Uani 1 1 d . .
H21D H 0.3722 0.6172 0.8551 0.073 Uiso 1 1 calc R U
H21E H 0.3014 0.6499 0.8430 0.073 Uiso 1 1 calc R U
H21F H 0.3417 0.6663 0.7972 0.073 Uiso 1 1 calc R U
C22B C 0.30922(9) 0.29918(8) 0.51590(8) 0.0143(3) Uani 1 1 d . .
C23B C 0.37006(9) 0.28203(8) 0.51154(8) 0.0151(3) Uani 1 1 d . .
C24B C 0.37341(9) 0.22447(8) 0.48003(9) 0.0179(4) Uani 1 1 d . .
C25B C 0.31824(9) 0.18508(8) 0.46230(9) 0.0207(4) Uani 1 1 d . .
H25B H 0.3209 0.1458 0.4426 0.025 Uiso 1 1 calc R U
C26B C 0.25886(9) 0.19942(8) 0.47156(9) 0.0188(4) Uani 1 1 d . .
C27B C 0.25524(9) 0.25787(8) 0.49785(8) 0.0172(4) Uani 1 1 d . .
H27B H 0.2152 0.2700 0.5037 0.021 Uiso 1 1 calc R U
C28B C 0.43595(9) 0.20889(8) 0.46464(9) 0.0210(4) Uani 1 1 d . .
C29B C 0.49701(9) 0.19850(9) 0.52618(10) 0.0252(4) Uani 1 1 d . .
H29D H 0.5037 0.2359 0.5538 0.038 Uiso 1 1 calc R U
H29E H 0.5367 0.1918 0.5151 0.038 Uiso 1 1 calc R U
H29F H 0.4896 0.1612 0.5489 0.038 Uiso 1 1 calc R U
C30B C 0.44947(10) 0.26389(9) 0.42570(9) 0.0242(4) Uani 1 1 d . .
H30D H 0.4105 0.2699 0.3862 0.036 Uiso 1 1 calc R U
H30E H 0.4887 0.2539 0.4148 0.036 Uiso 1 1 calc R U
H30F H 0.4578 0.3028 0.4513 0.036 Uiso 1 1 calc R U
C31B C 0.42686(11) 0.14832(10) 0.42448(11) 0.0333(5) Uani 1 1 d . .
H31D H 0.4203 0.1122 0.4491 0.050 Uiso 1 1 calc R U
H31E H 0.4667 0.1412 0.4138 0.050 Uiso 1 1 calc R U
H31F H 0.3877 0.1529 0.3849 0.050 Uiso 1 1 calc R U
C32B C 0.20097(10) 0.15211(9) 0.45217(10) 0.0262(4) Uani 1 1 d . .
C33B C 0.17771(12) 0.13936(11) 0.37985(11) 0.0400(6) Uani 1 1 d . .
H33D H 0.1623 0.1790 0.3564 0.060 Uiso 1 1 calc R U
H33E H 0.1410 0.1087 0.3675 0.060 Uiso 1 1 calc R U
H33F H 0.2150 0.1222 0.3695 0.060 Uiso 1 1 calc R U
C34B C 0.22444(12) 0.09019(10) 0.48976(13) 0.0417(6) Uani 1 1 d . .
H34D H 0.2632 0.0736 0.4815 0.063 Uiso 1 1 calc R U
H34E H 0.1882 0.0590 0.4760 0.063 Uiso 1 1 calc R U
H34F H 0.2369 0.0985 0.5357 0.063 Uiso 1 1 calc R U
C35B C 0.14098(10) 0.17726(10) 0.46655(12) 0.0365(5) Uani 1 1 d . .
H35D H 0.1540 0.1842 0.5128 0.055 Uiso 1 1 calc R U
H35E H 0.1046 0.1463 0.4522 0.055 Uiso 1 1 calc R U
H35F H 0.1260 0.2174 0.4438 0.055 Uiso 1 1 calc R U
C36B C 0.51667(9) 0.43215(9) 0.55053(9) 0.0215(4) Uani 1 1 d . .
H36C H 0.5022 0.4181 0.5053 0.026 Uiso 1 1 calc R U
H36D H 0.5163 0.4789 0.5537 0.026 Uiso 1 1 calc R U
C37B C 0.57840(9) 0.40252(8) 0.59289(9) 0.0185(4) Uani 1 1 d . .
C38B C 0.60088(9) 0.34354(9) 0.57840(9) 0.0213(4) Uani 1 1 d . .
H38B H 0.5784 0.3247 0.5377 0.026 Uiso 1 1 calc R U
C39B C 0.65487(10) 0.31290(9) 0.62240(9) 0.0249(4) Uani 1 1 d . .
H39B H 0.6696 0.2738 0.6112 0.030 Uiso 1 1 calc R U
C40B C 0.68777(10) 0.33842(9) 0.68248(10) 0.0253(4) Uani 1 1 d . .
H40B H 0.7247 0.3169 0.7126 0.030 Uiso 1 1 calc R U
C41B C 0.66632(10) 0.39560(9) 0.69829(10) 0.0247(4) Uani 1 1 d . .
H41B H 0.6885 0.4134 0.7396 0.030 Uiso 1 1 calc R U
C42B C 0.61296(9) 0.42694(9) 0.65444(9) 0.0212(4) Uani 1 1 d . .
H42B H 0.5991 0.4663 0.6662 0.025 Uiso 1 1 calc R U
C43B C 0.52085(9) 0.31419(9) 0.69168(9) 0.0202(4) Uani 1 1 d . .
H43C H 0.5462 0.2811 0.6790 0.024 Uiso 1 1 calc R U
H43D H 0.5501 0.3367 0.7306 0.024 Uiso 1 1 calc R U
C44B C 0.45888(9) 0.29047(8) 0.69725(8) 0.0185(4) Uani 1 1 d . .
C45B C 0.42515(9) 0.23754(9) 0.66273(9) 0.0208(4) Uani 1 1 d . .
H45B H 0.4456 0.2133 0.6391 0.025 Uiso 1 1 calc R U
C46B C 0.36320(10) 0.21958(9) 0.66212(10) 0.0283(5) Uani 1 1 d . .
H46B H 0.3416 0.1834 0.6383 0.034 Uiso 1 1 calc R U
C47B C 0.33260(11) 0.25409(10) 0.69600(11) 0.0324(5) Uani 1 1 d . .
H47B H 0.2900 0.2417 0.6958 0.039 Uiso 1 1 calc R U
C48B C 0.36422(11) 0.30675(10) 0.73019(10) 0.0307(5) Uani 1 1 d . .
H48B H 0.3430 0.3307 0.7534 0.037 Uiso 1 1 calc R U
C49B C 0.42637(10) 0.32509(9) 0.73111(9) 0.0232(4) Uani 1 1 d . .
H49B H 0.4474 0.3615 0.7549 0.028 Uiso 1 1 calc R U
O3 O 0.38883(9) 0.41137(7) 0.94215(8) 0.0429(4) Uani 1 1 d . .
C50 C 0.31495(19) 0.40036(14) 0.99770(17) 0.0770(11) Uani 1 1 d . .
H50A H 0.2803 0.4222 0.9626 0.116 Uiso 1 1 calc R U
H50B H 0.3088 0.4091 1.0382 0.116 Uiso 1 1 calc R U
H50C H 0.3117 0.3546 0.9896 0.116 Uiso 1 1 calc R U
C51 C 0.38178(16) 0.42323(14) 1.00175(14) 0.0619(8) Uani 1 1 d . .
H51A H 0.3860 0.4692 1.0112 0.074 Uiso 1 1 calc R U
H51B H 0.4172 0.4008 1.0366 0.074 Uiso 1 1 calc R U
C52 C 0.44985(14) 0.43549(14) 0.94014(15) 0.0598(8) Uani 1 1 d . .
H52A H 0.4880 0.4170 0.9755 0.072 Uiso 1 1 calc R U
H52B H 0.4512 0.4821 0.9456 0.072 Uiso 1 1 calc R U
C53 C 0.45511(16) 0.41902(13) 0.87731(15) 0.0624(9) Uani 1 1 d . .
H53A H 0.4162 0.4358 0.8424 0.094 Uiso 1 1 calc R U
H53B H 0.4566 0.3729 0.8733 0.094 Uiso 1 1 calc R U
H53C H 0.4960 0.4376 0.8749 0.094 Uiso 1 1 calc R U
O3B O 0.64351(7) 0.19476(7) 0.82439(7) 0.0300(3) Uani 1 1 d . .
C50B C 0.53508(11) 0.19000(12) 0.82746(10) 0.0376(5) Uani 1 1 d . .
H50D H 0.4905 0.1714 0.8076 0.056 Uiso 1 1 calc R U
H50E H 0.5316 0.2363 0.8255 0.056 Uiso 1 1 calc R U
H50F H 0.5546 0.1765 0.8724 0.056 Uiso 1 1 calc R U
C51B C 0.57851(10) 0.16842(10) 0.79232(10) 0.0307(5) Uani 1 1 d . .
H51C H 0.5809 0.1216 0.7925 0.037 Uiso 1 1 calc R U
H51D H 0.5601 0.1831 0.7473 0.037 Uiso 1 1 calc R U
C52B C 0.68426(10) 0.18571(10) 0.78866(10) 0.0279(4) Uani 1 1 d . .
H52C H 0.6669 0.2107 0.7485 0.033 Uiso 1 1 calc R U
H52D H 0.6841 0.1404 0.7771 0.033 Uiso 1 1 calc R U
C53B C 0.75410(10) 0.20634(10) 0.82739(10) 0.0275(4) Uani 1 1 d . .
H53D H 0.7837 0.1958 0.8042 0.041 Uiso 1 1 calc R U
H53E H 0.7695 0.1845 0.8689 0.041 Uiso 1 1 calc R U
H53F H 0.7548 0.2522 0.8344 0.041 Uiso 1 1 calc R U

loop_
_atom_site_aniso_label
_atom_site_aniso_U_11
_atom_site_aniso_U_22
_atom_site_aniso_U_33
_atom_site_aniso_U_23
_atom_site_aniso_U_13
_atom_site_aniso_U_12
Zr1 0.01243(8) 0.01139(8) 0.01397(8) 0.00040(6) 0.00525(6) 0.00078(6)
O1 0.0151(6) 0.0135(6) 0.0149(6) 0.0000(5) 0.0063(5) 0.0011(5)
O2 0.0139(6) 0.0184(6) 0.0170(6) -0.0028(5) 0.0064(5) 0.0007(5)
N1 0.0131(7) 0.0121(7) 0.0136(7) 0.0012(6) 0.0054(6) 0.0012(6)
N2 0.0133(7) 0.0120(7) 0.0141(7) -0.0011(5) 0.0051(6) 0.0004(5)
C1 0.0140(8) 0.0101(8) 0.0146(8) 0.0007(6) 0.0060(7) -0.0002(6)
C2 0.0120(8) 0.0118(8) 0.0163(8) 0.0034(6) 0.0062(7) -0.0005(6)
C3 0.0175(9) 0.0159(8) 0.0181(9) 0.0042(7) 0.0072(7) -0.0014(7)
C4 0.0134(8) 0.0196(9) 0.0234(10) 0.0100(7) 0.0059(7) 0.0018(7)
C5 0.0206(9) 0.0157(9) 0.0289(10) 0.0059(8) 0.0140(8) 0.0042(7)
C6 0.0179(9) 0.0153(9) 0.0216(9) 0.0007(7) 0.0088(8) 0.0023(7)
C7 0.0125(8) 0.0138(8) 0.0161(8) 0.0032(7) 0.0052(7) -0.0004(6)
C8 0.0186(9) 0.0113(8) 0.0117(8) 0.0003(6) 0.0058(7) 0.0003(7)
C9 0.0174(8) 0.0105(8) 0.0141(8) 0.0015(6) 0.0056(7) -0.0010(7)
C10 0.0222(9) 0.0125(8) 0.0171(9) 0.0010(7) 0.0096(7) 0.0000(7)
C11 0.0261(10) 0.0151(9) 0.0166(9) -0.0036(7) 0.0093(8) -0.0041(7)
C12 0.0204(9) 0.0169(9) 0.0148(9) -0.0006(7) 0.0042(7) -0.0052(7)
C13 0.0177(9) 0.0135(8) 0.0154(8) 0.0015(7) 0.0059(7) -0.0014(7)
C14 0.0263(10) 0.0182(9) 0.0224(10) -0.0043(7) 0.0151(8) -0.0030(8)
C15 0.0316(11) 0.0215(9) 0.0251(10) -0.0031(8) 0.0181(9) -0.0044(8)
C16 0.0278(11) 0.0197(10) 0.0337(11) -0.0024(8) 0.0176(9) 0.0019(8)
C17 0.0368(12) 0.0252(10) 0.0318(11) -0.0104(9) 0.0222(10) -0.0071(9)
C18 0.0240(10) 0.0247(10) 0.0193(10) -0.0053(8) 0.0067(8) -0.0079(8)
C19 0.0255(11) 0.0366(12) 0.0301(12) -0.0006(10) 0.0011(9) -0.0050(9)
C20 0.0315(12) 0.0277(11) 0.0301(11) -0.0074(9) 0.0131(10) -0.0130(9)
C21 0.0338(12) 0.0412(13) 0.0241(11) -0.0150(9) 0.0095(10) -0.0164(10)
C22 0.0177(8) 0.0098(8) 0.0142(8) -0.0013(6) 0.0056(7) -0.0010(7)
C23 0.0171(8) 0.0120(8) 0.0155(8) -0.0009(6) 0.0067(7) -0.0005(7)
C24 0.0161(9) 0.0187(9) 0.0166(9) -0.0018(7) 0.0032(7) 0.0017(7)
C25 0.0227(10) 0.0192(9) 0.0164(9) -0.0044(7) 0.0057(8) 0.0003(7)
C26 0.0217(9) 0.0129(8) 0.0190(9) -0.0006(7) 0.0102(8) -0.0009(7)
C27 0.0159(8) 0.0132(8) 0.0196(9) -0.0006(7) 0.0083(7) -0.0019(7)
C28 0.0179(9) 0.0282(10) 0.0198(9) -0.0089(8) 0.0009(8) 0.0027(8)
C29 0.0220(10) 0.0362(12) 0.0228(10) 0.0017(9) 0.0037(8) 0.0079(9)
C30 0.0185(10) 0.0238(10) 0.0435(13) -0.0117(9) 0.0082(9) -0.0035(8)
C31 0.0209(11) 0.0648(17) 0.0312(12) -0.0220(12) -0.0007(9) 0.0041(11)
C32 0.0269(10) 0.0195(9) 0.0226(10) -0.0034(8) 0.0136(8) 0.0001(8)
C33 0.0488(16) 0.0339(13) 0.0651(18) -0.0205(12) 0.0347(14) -0.0044(11)
C34 0.158(4) 0.103(3) 0.076(2) 0.057(2) 0.099(3) 0.091(3)
C35 0.0363(16) 0.146(3) 0.096(2) -0.096(2) 0.0432(17) -0.0401(19)
C36 0.0188(9) 0.0191(9) 0.0206(9) 0.0032(7) 0.0056(8) -0.0020(7)
C37 0.0190(9) 0.0178(9) 0.0273(10) 0.0017(8) 0.0140(8) -0.0045(7)
C38 0.0198(10) 0.0240(10) 0.0293(11) 0.0024(8) 0.0109(8) -0.0008(8)
C39 0.0197(10) 0.0360(13) 0.0441(14) 0.0106(11) 0.0066(10) 0.0018(9)
C40 0.0224(11) 0.0297(12) 0.079(2) 0.0084(12) 0.0202(13) 0.0072(10)
C41 0.0383(14) 0.0264(12) 0.0711(18) -0.0100(11) 0.0390(14) -0.0010(10)
C42 0.0281(11) 0.0278(11) 0.0369(12) -0.0053(9) 0.0220(10) -0.0069(9)
C43 0.0178(9) 0.0190(9) 0.0227(10) 0.0053(7) 0.0077(8) 0.0014(7)
C44 0.0185(9) 0.0120(8) 0.0209(9) 0.0088(7) 0.0073(7) 0.0040(7)
C45 0.0238(10) 0.0249(10) 0.0189(9) 0.0024(8) 0.0057(8) -0.0014(8)
C46 0.0289(11) 0.0346(12) 0.0236(10) 0.0045(9) 0.0148(9) -0.0023(9)
C47 0.0186(9) 0.0251(10) 0.0330(11) 0.0066(9) 0.0102(9) 0.0003(8)
C48 0.0231(10) 0.0157(9) 0.0250(10) 0.0018(8) 0.0046(8) 0.0013(8)
C49 0.0242(10) 0.0140(8) 0.0210(9) 0.0045(7) 0.0089(8) 0.0024(7)
Zr1B 0.01158(8) 0.01224(8) 0.01660(8) 0.00336(7) 0.00417(6) 0.00007(6)
O1B 0.0145(6) 0.0142(6) 0.0244(7) 0.0012(5) 0.0064(5) -0.0003(5)
O2B 0.0141(6) 0.0169(6) 0.0188(6) 0.0011(5) 0.0060(5) -0.0004(5)
N1B 0.0128(7) 0.0131(7) 0.0146(7) 0.0010(6) 0.0050(6) -0.0011(6)
N2B 0.0119(7) 0.0125(7) 0.0147(7) 0.0008(6) 0.0050(6) -0.0002(5)
C1B 0.0160(8) 0.0128(8) 0.0130(8) 0.0031(6) 0.0057(7) -0.0011(6)
C2B 0.0122(8) 0.0155(8) 0.0142(8) 0.0023(7) 0.0042(7) -0.0021(6)
C3B 0.0180(9) 0.0127(8) 0.0185(9) 0.0028(7) 0.0089(7) 0.0003(7)
C4B 0.0163(9) 0.0152(8) 0.0217(9) 0.0060(7) 0.0077(7) 0.0024(7)
C5B 0.0127(8) 0.0216(9) 0.0168(9) 0.0040(7) 0.0027(7) 0.0001(7)
C6B 0.0171(9) 0.0161(9) 0.0168(9) 0.0013(7) 0.0063(7) -0.0008(7)
C7B 0.0129(8) 0.0134(8) 0.0173(9) 0.0039(6) 0.0066(7) 0.0001(6)
C8B 0.0170(8) 0.0120(8) 0.0146(8) 0.0004(6) 0.0031(7) -0.0013(7)
C9B 0.0166(8) 0.0108(8) 0.0190(9) 0.0014(7) 0.0052(7) 0.0006(7)
C10B 0.0186(9) 0.0138(9) 0.0272(10) -0.0005(7) 0.0032(8) -0.0023(7)
C11B 0.0250(10) 0.0166(9) 0.0266(10) -0.0065(8) 0.0041(8) 0.0008(8)
C12B 0.0244(10) 0.0178(9) 0.0218(10) -0.0027(7) 0.0061(8) 0.0014(8)
C13B 0.0153(8) 0.0177(9) 0.0186(9) -0.0014(7) 0.0046(7) -0.0001(7)
C14B 0.0192(10) 0.0173(9) 0.0415(12) -0.0078(9) 0.0048(9) -0.0041(8)
C15B 0.0238(11) 0.0178(10) 0.0616(16) 0.0038(10) 0.0155(11) -0.0019(8)
C16B 0.0189(10) 0.0269(11) 0.0346(12) -0.0024(9) 0.0000(9) -0.0029(8)
C17B 0.0268(12) 0.0369(14) 0.0692(18) -0.0300(12) 0.0072(12) -0.0114(10)
C18B 0.0264(11) 0.0290(11) 0.0275(11) -0.0099(9) 0.0089(9) 0.0033(9)
C19B 0.0399(14) 0.0436(14) 0.0370(13) -0.0043(11) 0.0136(11) 0.0183(11)
C20B 0.0384(13) 0.0486(15) 0.0326(13) -0.0033(11) 0.0187(11) 0.0053(11)
C21B 0.0411(15) 0.0507(16) 0.0566(17) -0.0352(13) 0.0195(13) -0.0035(12)
C22B 0.0168(8) 0.0123(8) 0.0133(8) 0.0022(6) 0.0047(7) 0.0008(7)
C23B 0.0158(8) 0.0133(8) 0.0154(8) 0.0033(7) 0.0049(7) -0.0006(7)
C24B 0.0182(9) 0.0151(8) 0.0204(9) 0.0019(7) 0.0071(7) 0.0018(7)
C25B 0.0239(10) 0.0137(8) 0.0239(10) -0.0003(7) 0.0077(8) 0.0002(7)
C26B 0.0174(9) 0.0150(8) 0.0214(9) 0.0027(7) 0.0041(7) -0.0013(7)
C27B 0.0149(8) 0.0163(9) 0.0192(9) 0.0020(7) 0.0048(7) 0.0001(7)
C28B 0.0202(9) 0.0167(9) 0.0277(10) -0.0025(8) 0.0105(8) 0.0005(7)
C29B 0.0221(10) 0.0216(10) 0.0353(12) 0.0071(8) 0.0143(9) 0.0058(8)
C30B 0.0252(10) 0.0279(10) 0.0222(10) -0.0007(8) 0.0117(8) -0.0005(8)
C31B 0.0336(12) 0.0259(11) 0.0469(14) -0.0102(10) 0.0224(11) -0.0005(9)
C32B 0.0218(10) 0.0158(9) 0.0382(12) -0.0026(8) 0.0075(9) -0.0043(8)
C33B 0.0324(13) 0.0329(12) 0.0477(15) -0.0151(11) 0.0061(11) -0.0129(10)
C34B 0.0341(13) 0.0213(11) 0.0690(18) 0.0081(11) 0.0179(13) -0.0067(10)
C35B 0.0233(11) 0.0271(11) 0.0590(16) -0.0078(11) 0.0148(11) -0.0098(9)
C36B 0.0168(9) 0.0212(9) 0.0263(10) 0.0106(8) 0.0077(8) 0.0027(7)
C37B 0.0135(8) 0.0192(9) 0.0249(10) 0.0089(8) 0.0095(7) -0.0021(7)
C38B 0.0204(9) 0.0225(10) 0.0218(10) 0.0046(8) 0.0087(8) -0.0002(8)
C39B 0.0258(10) 0.0207(10) 0.0291(11) 0.0047(8) 0.0113(9) 0.0070(8)
C40B 0.0200(10) 0.0240(10) 0.0292(11) 0.0073(8) 0.0054(8) 0.0058(8)
C41B 0.0202(10) 0.0237(10) 0.0273(11) 0.0012(8) 0.0049(8) -0.0023(8)
C42B 0.0179(9) 0.0160(9) 0.0310(11) 0.0012(8) 0.0103(8) -0.0012(7)
C43B 0.0185(9) 0.0187(9) 0.0228(10) 0.0063(7) 0.0069(8) 0.0006(7)
C44B 0.0189(9) 0.0188(9) 0.0169(9) 0.0100(7) 0.0054(7) 0.0040(7)
C45B 0.0209(9) 0.0171(9) 0.0246(10) 0.0078(7) 0.0086(8) 0.0039(7)
C46B 0.0245(11) 0.0193(10) 0.0382(12) 0.0103(9) 0.0079(9) -0.0006(8)
C47B 0.0236(11) 0.0296(11) 0.0489(14) 0.0162(10) 0.0191(10) 0.0023(9)
C48B 0.0341(12) 0.0306(11) 0.0358(12) 0.0139(9) 0.0228(10) 0.0112(10)
C49B 0.0284(11) 0.0213(10) 0.0214(10) 0.0083(8) 0.0110(8) 0.0028(8)
O3 0.0510(11) 0.0369(9) 0.0433(10) -0.0049(8) 0.0202(9) -0.0010(8)
C50 0.115(3) 0.0563(19) 0.093(3) -0.0080(18) 0.077(3) 0.000(2)
C51 0.089(2) 0.0494(17) 0.0542(18) -0.0145(14) 0.0344(18) 0.0125(16)
C52 0.0509(18) 0.0431(16) 0.083(2) -0.0143(15) 0.0211(17) -0.0084(14)
C53 0.077(2) 0.0481(17) 0.081(2) 0.0079(16) 0.052(2) -0.0015(15)
O3B 0.0256(8) 0.0370(8) 0.0281(8) 0.0029(6) 0.0104(6) -0.0014(7)
C50B 0.0295(12) 0.0524(15) 0.0286(12) 0.0120(11) 0.0078(10) 0.0023(11)
C51B 0.0232(11) 0.0335(12) 0.0319(12) 0.0071(9) 0.0058(9) -0.0020(9)
C52B 0.0315(11) 0.0277(11) 0.0263(11) 0.0051(9) 0.0126(9) 0.0025(9)
C53B 0.0280(11) 0.0283(11) 0.0308(11) -0.0015(9) 0.0163(9) -0.0040(9)

loop_
_atom_type_symbol
_atom_type_description
_atom_type_scat_dispersion_real
_atom_type_scat_dispersion_imag
_atom_type_scat_source
C C 0.0033 0.0016 'International Tables Vol C Tables 4.2.6.8 and 6.1.1.4'
H H 0.0000 0.0000 'International Tables Vol C Tables 4.2.6.8 and 6.1.1.4'
N N 0.0061 0.0033 'International Tables Vol C Tables 4.2.6.8 and 6.1.1.4'
O O 0.0106 0.0060 'International Tables Vol C Tables 4.2.6.8 and 6.1.1.4'
Zr Zr -2.9673 0.5597 'International Tables Vol C Tables 4.2.6.8 and 6.1.1.4'

loop_
_geom_angle_atom_site_label_1
_geom_angle_atom_site_label_2
_geom_angle_atom_site_label_3
_geom_angle
O1 Zr1 C1 77.55(5)
O1 Zr1 C36 92.86(6)
O1 Zr1 C37 98.87(5)
O1 Zr1 C43 98.50(6)
O1 Zr1 C44 88.98(5)
O2 Zr1 O1 152.65(5)
O2 Zr1 C1 76.96(5)
O2 Zr1 C36 92.44(6)
O2 Zr1 C37 100.34(5)
O2 Zr1 C43 101.08(6)
O2 Zr1 C44 97.96(5)
C1 Zr1 C37 155.93(6)
C1 Zr1 C44 83.83(5)
C36 Zr1 C1 122.34(6)
C36 Zr1 C37 33.60(6)
C36 Zr1 C44 153.53(6)
C37 Zr1 C44 120.10(5)
C43 Zr1 C1 114.92(6)
C43 Zr1 C36 122.73(6)
C43 Zr1 C37 89.13(6)
C43 Zr1 C44 31.26(6)
C9 O1 Zr1 142.92(10)
C23 O2 Zr1 145.47(11)
C1 N1 C2 111.02(13)
C1 N1 C8 125.33(14)
C2 N1 C8 123.62(14)
C1 N2 C7 110.47(14)
C1 N2 C22 124.82(14)
C7 N2 C22 124.55(13)
N1 C1 Zr1 124.19(11)
N1 C1 N2 105.76(14)
N2 C1 Zr1 123.94(12)
C3 C2 N1 132.04(16)
C3 C2 C7 121.52(16)
C7 C2 N1 106.15(14)
C2 C3 H3 121.3
C4 C3 C2 117.31(17)
C4 C3 H3 121.3
C3 C4 H4 119.3
C3 C4 C5 121.32(17)
C5 C4 H4 119.3
C4 C5 H5 119.2
C6 C5 C4 121.56(17)
C6 C5 H5 119.2
C5 C6 H6 121.3
C5 C6 C7 117.48(17)
C7 C6 H6 121.3
C2 C7 N2 106.31(14)
C2 C7 C6 120.77(16)
C6 C7 N2 132.49(16)
C9 C8 N1 120.20(15)
C13 C8 N1 118.58(15)
C13 C8 C9 121.21(15)
O1 C9 C8 119.83(15)
O1 C9 C10 121.49(15)
C8 C9 C10 118.67(16)
C9 C10 C14 120.89(16)
C11 C10 C9 117.71(16)
C11 C10 C14 121.37(15)
C10 C11 H11 118.1
C12 C11 C10 123.82(16)
C12 C11 H11 118.1
C11 C12 C13 117.35(16)
C11 C12 C18 122.82(16)
C13 C12 C18 119.82(16)
C8 C13 C12 120.78(16)
C8 C13 H13 119.6
C12 C13 H13 119.6
C10 C14 C15 108.72(14)
C10 C14 C16 110.78(14)
C10 C14 C17 111.86(16)
C16 C14 C15 110.79(16)
C17 C14 C15 107.26(15)
C17 C14 C16 107.39(15)
C14 C15 H15A 109.5
C14 C15 H15B 109.5
C14 C15 H15C 109.5
H15A C15 H15B 109.5
H15A C15 H15C 109.5
H15B C15 H15C 109.5
C14 C16 H16A 109.5
C14 C16 H16B 109.5
C14 C16 H16C 109.5
H16A C16 H16B 109.5
H16A C16 H16C 109.5
H16B C16 H16C 109.5
C14 C17 H17A 109.5
C14 C17 H17B 109.5
C14 C17 H17C 109.5
H17A C17 H17B 109.5
H17A C17 H17C 109.5
H17B C17 H17C 109.5
C12 C18 C19 109.60(16)
C12 C18 C20 109.33(16)
C19 C18 C20 109.13(16)
C21 C18 C12 112.24(15)
C21 C18 C19 108.44(17)
C21 C18 C20 108.05(16)
C18 C19 H19A 109.5
C18 C19 H19B 109.5
C18 C19 H19C 109.5
H19A C19 H19B 109.5
H19A C19 H19C 109.5
H19B C19 H19C 109.5
C18 C20 H20A 109.5
C18 C20 H20B 109.5
C18 C20 H20C 109.5
H20A C20 H20B 109.5
H20A C20 H20C 109.5
H20B C20 H20C 109.5
C18 C21 H21A 109.5
C18 C21 H21B 109.5
C18 C21 H21C 109.5
H21A C21 H21B 109.5
H21A C21 H21C 109.5
H21B C21 H21C 109.5
C23 C22 N2 120.61(14)
C27 C22 N2 118.73(15)
C27 C22 C23 120.65(16)
O2 C23 C22 119.78(15)
O2 C23 C24 121.25(15)
C22 C23 C24 118.96(15)
C23 C24 C28 120.30(15)
C25 C24 C23 118.11(16)
C25 C24 C28 121.54(16)
C24 C25 H25 118.3
C24 C25 C26 123.45(17)
C26 C25 H25 118.3
C25 C26 C32 120.29(16)
C27 C26 C25 117.65(15)
C27 C26 C32 122.06(16)
C22 C27 H27 119.6
C26 C27 C22 120.86(16)
C26 C27 H27 119.6
C24 C28 C29 109.99(16)
C30 C28 C24 109.47(16)
C30 C28 C29 110.96(15)
C31 C28 C24 112.32(15)
C31 C28 C29 107.36(17)
C31 C28 C30 106.70(17)
C28 C29 H29A 109.5
C28 C29 H29B 109.5
C28 C29 H29C 109.5
H29A C29 H29B 109.5
H29A C29 H29C 109.5
H29B C29 H29C 109.5
C28 C30 H30A 109.5
C28 C30 H30B 109.5
C28 C30 H30C 109.5
H30A C30 H30B 109.5
H30A C30 H30C 109.5
H30B C30 H30C 109.5
C28 C31 H31A 109.5
C28 C31 H31B 109.5
C28 C31 H31C 109.5
H31A C31 H31B 109.5
H31A C31 H31C 109.5
H31B C31 H31C 109.5
C33 C32 C26 109.54(15)
C34 C32 C26 109.88(17)
C34 C32 C33 106.7(2)
C35 C32 C26 112.43(17)
C35 C32 C33 107.1(2)
C35 C32 C34 111.0(2)
C32 C33 H33A 109.5
C32 C33 H33B 109.5
C32 C33 H33C 109.5
H33A C33 H33B 109.5
H33A C33 H33C 109.5
H33B C33 H33C 109.5
C32 C34 H34A 109.5
C32 C34 H34B 109.5
C32 C34 H34C 109.5
H34A C34 H34B 109.5
H34A C34 H34C 109.5
H34B C34 H34C 109.5
C32 C35 H35A 109.5
C32 C35 H35B 109.5
C32 C35 H35C 109.5
H35A C35 H35B 109.5
H35A C35 H35C 109.5
H35B C35 H35C 109.5
Zr1 C36 H36A 114.3
Zr1 C36 H36B 114.3
H36A C36 H36B 111.5
C37 C36 Zr1 85.91(10)
C37 C36 H36A 114.3
C37 C36 H36B 114.3
C36 C37 Zr1 60.49(9)
C38 C37 Zr1 99.35(11)
C38 C37 C36 121.25(17)
C38 C37 C42 116.61(18)
C42 C37 Zr1 102.31(12)
C42 C37 C36 121.36(19)
C37 C38 H38 119.2
C39 C38 C37 121.7(2)
C39 C38 H38 119.2
C38 C39 H39 119.8
C40 C39 C38 120.4(2)
C40 C39 H39 119.8
C39 C40 H40 120.2
C39 C40 C41 119.5(2)
C41 C40 H40 120.2
C40 C41 H41 119.7
C40 C41 C42 120.6(2)
C42 C41 H41 119.7
C37 C42 H42 119.4
C41 C42 C37 121.1(2)
C41 C42 H42 119.4
Zr1 C43 H43A 112.6
Zr1 C43 H43B 112.6
H43A C43 H43B 110.1
C44 C43 Zr1 95.49(11)
C44 C43 H43A 112.6
C44 C43 H43B 112.6
C43 C44 Zr1 53.25(9)
C45 C44 Zr1 107.35(12)
C45 C44 C43 121.11(17)
C49 C44 Zr1 104.14(11)
C49 C44 C43 121.45(16)
C49 C44 C45 117.13(16)
C44 C45 H45 119.7
C46 C45 C44 120.68(18)
C46 C45 H45 119.7
C45 C46 H46 119.5
C47 C46 C45 120.92(18)
C47 C46 H46 119.5
C46 C47 H47 120.4
C48 C47 C46 119.14(18)
C48 C47 H47 120.4
C47 C48 H48 119.9
C47 C48 C49 120.22(19)
C49 C48 H48 119.9
C44 C49 H49 119.1
C48 C49 C44 121.87(17)
C48 C49 H49 119.1
O1B Zr1B O2B 151.13(5)
O1B Zr1B C1B 76.65(5)
O1B Zr1B C36B 93.28(6)
O1B Zr1B C37B 100.03(5)
O1B Zr1B C43B 101.55(6)
O1B Zr1B C44B 99.55(5)
O2B Zr1B C1B 77.85(5)
O2B Zr1B C36B 90.30(6)
O2B Zr1B C37B 98.60(5)
O2B Zr1B C43B 100.89(6)
O2B Zr1B C44B 89.98(5)
C1B Zr1B C37B 158.19(6)
C1B Zr1B C44B 81.87(5)
C36B Zr1B C1B 124.89(6)
C36B Zr1B C37B 33.30(6)
C36B Zr1B C44B 152.58(6)
C37B Zr1B C44B 119.83(5)
C43B Zr1B C1B 113.64(6)
C43B Zr1B C36B 121.45(6)
C43B Zr1B C37B 88.17(6)
C43B Zr1B C44B 32.13(6)
C9B O1B Zr1B 144.80(11)
C23B O2B Zr1B 141.55(10)
C1B N1B C2B 110.60(14)
C1B N1B C8B 125.05(15)
C2B N1B C8B 124.35(14)
C1B N2B C7B 111.15(14)
C1B N2B C22B 124.57(14)
C7B N2B C22B 124.14(14)
N1B C1B Zr1B 125.58(12)
N2B C1B Zr1B 123.82(11)
N2B C1B N1B 105.81(14)
C3B C2B N1B 132.31(16)
C7B C2B N1B 106.09(14)
C7B C2B C3B 121.14(16)
C2B C3B H3B 121.4
C4B C3B C2B 117.11(16)
C4B C3B H3B 121.4
C3B C4B H4B 119.2
C3B C4B C5B 121.66(16)
C5B C4B H4B 119.2
C4B C5B H5B 119.4
C6B C5B C4B 121.22(17)
C6B C5B H5B 119.4
C5B C6B H6B 121.5
C5B C6B C7B 117.05(16)
C7B C6B H6B 121.5
C2B C7B N2B 106.05(15)
C6B C7B N2B 131.67(16)
C6B C7B C2B 121.77(16)
C9B C8B N1B 119.99(15)
C13B C8B N1B 118.91(15)
C13B C8B C9B 121.11(16)
O1B C9B C8B 119.94(15)
O1B C9B C10B 121.14(16)
C8B C9B C10B 118.90(16)
C9B C10B C14B 120.82(16)
C11B C10B C9B 117.78(17)
C11B C10B C14B 121.39(17)
C10B C11B H11B 118.2
C12B C11B C10B 123.69(18)
C12B C11B H11B 118.2
C11B C12B C13B 117.33(17)
C11B C12B C18B 123.18(17)
C13B C12B C18B 119.49(17)
C8B C13B C12B 120.73(17)
C8B C13B H13B 119.6
C12B C13B H13B 119.6
C10B C14B C15B 110.12(17)
C10B C14B C16B 109.60(16)
C10B C14B C17B 112.17(17)
C16B C14B C15B 111.37(17)
C17B C14B C15B 106.61(18)
C17B C14B C16B 106.92(18)
C14B C15B H15D 109.5
C14B C15B H15E 109.5
C14B C15B H15F 109.5
H15D C15B H15E 109.5
H15D C15B H15F 109.5
H15E C15B H15F 109.5
C14B C16B H16D 109.5
C14B C16B H16E 109.5
C14B C16B H16F 109.5
H16D C16B H16E 109.5
H16D C16B H16F 109.5
H16E C16B H16F 109.5
C14B C17B H17D 109.5
C14B C17B H17E 109.5
C14B C17B H17F 109.5
H17D C17B H17E 109.5
H17D C17B H17F 109.5
H17E C17B H17F 109.5
C19B C18B C12B 109.95(16)
C19B C18B C20B 108.89(19)
C19B C18B C21B 108.94(19)
C20B C18B C12B 109.18(16)
C20B C18B C21B 108.17(19)
C21B C18B C12B 111.65(17)
C18B C19B H19D 109.5
C18B C19B H19E 109.5
C18B C19B H19F 109.5
H19D C19B H19E 109.5
H19D C19B H19F 109.5
H19E C19B H19F 109.5
C18B C20B H20D 109.5
C18B C20B H20E 109.5
C18B C20B H20F 109.5
H20D C20B H20E 109.5
H20D C20B H20F 109.5
H20E C20B H20F 109.5
C18B C21B H21D 109.5
C18B C21B H21E 109.5
C18B C21B H21F 109.5
H21D C21B H21E 109.5
H21D C21B H21F 109.5
H21E C21B H21F 109.5
C23B C22B N2B 120.44(15)
C27B C22B N2B 117.98(15)
C27B C22B C23B 121.50(16)
O2B C23B C22B 120.09(15)
O2B C23B C24B 121.54(15)
C22B C23B C24B 118.35(16)
C23B C24B C28B 119.99(15)
C25B C24B C23B 117.67(16)
C25B C24B C28B 122.31(16)
C24B C25B H25B 117.9
C24B C25B C26B 124.11(17)
C26B C25B H25B 117.9
C25B C26B C32B 120.56(16)
C27B C26B C25B 116.87(16)
C27B C26B C32B 122.56(16)
C22B C27B H27B 119.5
C26B C27B C22B 120.96(16)
C26B C27B H27B 119.5
C24B C28B C30B 108.93(15)
C29B C28B C24B 111.19(15)
C29B C28B C30B 109.86(15)
C29B C28B C31B 107.00(16)
C31B C28B C24B 111.92(16)
C31B C28B C30B 107.88(16)
C28B C29B H29D 109.5
C28B C29B H29E 109.5
C28B C29B H29F 109.5
H29D C29B H29E 109.5
H29D C29B H29F 109.5
H29E C29B H29F 109.5
C28B C30B H30D 109.5
C28B C30B H30E 109.5
C28B C30B H30F 109.5
H30D C30B H30E 109.5
H30D C30B H30F 109.5
H30E C30B H30F 109.5
C28B C31B H31D 109.5
C28B C31B H31E 109.5
C28B C31B H31F 109.5
H31D C31B H31E 109.5
H31D C31B H31F 109.5
H31E C31B H31F 109.5
C26B C32B C33B 109.51(16)
C26B C32B C34B 109.16(17)
C26B C32B C35B 111.94(16)
C33B C32B C34B 110.16(18)
C35B C32B C33B 107.76(18)
C35B C32B C34B 108.29(17)
C32B C33B H33D 109.5
C32B C33B H33E 109.5
C32B C33B H33F 109.5
H33D C33B H33E 109.5
H33D C33B H33F 109.5
H33E C33B H33F 109.5
C32B C34B H34D 109.5
C32B C34B H34E 109.5
C32B C34B H34F 109.5
H34D C34B H34E 109.5
H34D C34B H34F 109.5
H34E C34B H34F 109.5
C32B C35B H35D 109.5
C32B C35B H35E 109.5
C32B C35B H35F 109.5
H35D C35B H35E 109.5
H35D C35B H35F 109.5
H35E C35B H35F 109.5
Zr1B C36B H36C 114.2
Zr1B C36B H36D 114.2
H36C C36B H36D 111.3
C37B C36B Zr1B 86.80(10)
C37B C36B H36C 114.2
C37B C36B H36D 114.2
C36B C37B Zr1B 59.90(9)
C38B C37B Zr1B 106.87(11)
C38B C37B C36B 122.19(18)
C42B C37B Zr1B 96.38(11)
C42B C37B C36B 120.77(17)
C42B C37B C38B 116.40(17)
C37B C38B H38B 119.4
C39B C38B C37B 121.16(18)
C39B C38B H38B 119.4
C38B C39B H39B 119.6
C38B C39B C40B 120.84(18)
C40B C39B H39B 119.6
C39B C40B H40B 120.4
C39B C40B C41B 119.26(18)
C41B C40B H40B 120.4
C40B C41B H41B 119.8
C42B C41B C40B 120.35(19)
C42B C41B H41B 119.8
C37B C42B H42B 119.0
C41B C42B C37B 121.97(18)
C41B C42B H42B 119.0
Zr1B C43B H43C 113.2
Zr1B C43B H43D 113.2
H43C C43B H43D 110.6
C44B C43B Zr1B 92.32(11)
C44B C43B H43C 113.2
C44B C43B H43D 113.2
C43B C44B Zr1B 55.55(9)
C45B C44B Zr1B 107.78(11)
C45B C44B C43B 121.89(16)
C45B C44B C49B 116.89(17)
C49B C44B Zr1B 100.28(11)
C49B C44B C43B 120.72(17)
C44B C45B H45B 119.0
C46B C45B C44B 121.93(18)
C46B C45B H45B 119.0
C45B C46B H46B 120.0
C47B C46B C45B 120.0(2)
C47B C46B H46B 120.0
C46B C47B H47B 120.2
C46B C47B C48B 119.56(19)
C48B C47B H47B 120.2
C47B C48B H48B 119.6
C47B C48B C49B 120.80(19)
C49B C48B H48B 119.6
C44B C49B H49B 119.6
C48B C49B C44B 120.78(19)
C48B C49B H49B 119.6
C51 O3 C52 112.4(2)
H50A C50 H50B 109.5
H50A C50 H50C 109.5
H50B C50 H50C 109.5
C51 C50 H50A 109.5
C51 C50 H50B 109.5
C51 C50 H50C 109.5
O3 C51 C50 108.4(2)
O3 C51 H51A 110.0
O3 C51 H51B 110.0
C50 C51 H51A 110.0
C50 C51 H51B 110.0
H51A C51 H51B 108.4
O3 C52 H52A 109.8
O3 C52 H52B 109.8
O3 C52 C53 109.4(2)
H52A C52 H52B 108.2
C53 C52 H52A 109.8
C53 C52 H52B 109.8
C52 C53 H53A 109.5
C52 C53 H53B 109.5
C52 C53 H53C 109.5
H53A C53 H53B 109.5
H53A C53 H53C 109.5
H53B C53 H53C 109.5
C52B O3B C51B 111.13(16)
H50D C50B H50E 109.5
H50D C50B H50F 109.5
H50E C50B H50F 109.5
C51B C50B H50D 109.5
C51B C50B H50E 109.5
C51B C50B H50F 109.5
O3B C51B C50B 107.48(18)
O3B C51B H51C 110.2
O3B C51B H51D 110.2
C50B C51B H51C 110.2
C50B C51B H51D 110.2
H51C C51B H51D 108.5
O3B C52B H52C 109.8
O3B C52B H52D 109.8
O3B C52B C53B 109.48(16)
H52C C52B H52D 108.2
C53B C52B H52C 109.8
C53B C52B H52D 109.8
C52B C53B H53D 109.5
C52B C53B H53E 109.5
C52B C53B H53F 109.5
H53D C53B H53E 109.5
H53D C53B H53F 109.5
H53E C53B H53F 109.5

loop_
_geom_bond_atom_site_label_1
_geom_bond_atom_site_label_2
_geom_bond_distance
Zr1 O1 1.9957(12)
Zr1 O2 1.9953(11)
Zr1 C1 2.3358(17)
Zr1 C36 2.3038(17)
Zr1 C37 2.6406(17)
Zr1 C43 2.2737(18)
Zr1 C44 2.8246(16)
O1 C9 1.341(2)
O2 C23 1.3430(19)
N1 C1 1.360(2)
N1 C2 1.405(2)
N1 C8 1.432(2)
N2 C1 1.370(2)
N2 C7 1.408(2)
N2 C22 1.431(2)
C2 C3 1.388(2)
C2 C7 1.391(2)
C3 H3 0.9500
C3 C4 1.384(2)
C4 H4 0.9500
C4 C5 1.390(3)
C5 H5 0.9500
C5 C6 1.378(3)
C6 H6 0.9500
C6 C7 1.396(2)
C8 C9 1.403(2)
C8 C13 1.384(2)
C9 C10 1.411(2)
C10 C11 1.397(3)
C10 C14 1.532(2)
C11 H11 0.9500
C11 C12 1.385(2)
C12 C13 1.391(2)
C12 C18 1.532(3)
C13 H13 0.9500
C14 C15 1.540(2)
C14 C16 1.538(3)
C14 C17 1.535(3)
C15 H15A 0.9800
C15 H15B 0.9800
C15 H15C 0.9800
C16 H16A 0.9800
C16 H16B 0.9800
C16 H16C 0.9800
C17 H17A 0.9800
C17 H17B 0.9800
C17 H17C 0.9800
C18 C19 1.537(3)
C18 C20 1.538(3)
C18 C21 1.530(3)
C19 H19A 0.9800
C19 H19B 0.9800
C19 H19C 0.9800
C20 H20A 0.9800
C20 H20B 0.9800
C20 H20C 0.9800
C21 H21A 0.9800
C21 H21B 0.9800
C21 H21C 0.9800
C22 C23 1.403(2)
C22 C27 1.398(2)
C23 C24 1.410(2)
C24 C25 1.388(2)
C24 C28 1.536(3)
C25 H25 0.9500
C25 C26 1.395(3)
C26 C27 1.379(2)
C26 C32 1.541(2)
C27 H27 0.9500
C28 C29 1.544(3)
C28 C30 1.531(3)
C28 C31 1.530(3)
C29 H29A 0.9800
C29 H29B 0.9800
C29 H29C 0.9800
C30 H30A 0.9800
C30 H30B 0.9800
C30 H30C 0.9800
C31 H31A 0.9800
C31 H31B 0.9800
C31 H31C 0.9800
C32 C33 1.524(3)
C32 C34 1.510(3)
C32 C35 1.492(3)
C33 H33A 0.9800
C33 H33B 0.9800
C33 H33C 0.9800
C34 H34A 0.9800
C34 H34B 0.9800
C34 H34C 0.9800
C35 H35A 0.9800
C35 H35B 0.9800
C35 H35C 0.9800
C36 H36A 0.9900
C36 H36B 0.9900
C36 C37 1.465(3)
C37 C38 1.405(3)
C37 C42 1.408(3)
C38 H38 0.9500
C38 C39 1.381(3)
C39 H39 0.9500
C39 C40 1.373(3)
C40 H40 0.9500
C40 C41 1.381(4)
C41 H41 0.9500
C41 C42 1.382(3)
C42 H42 0.9500
C43 H43A 0.9900
C43 H43B 0.9900
C43 C44 1.473(2)
C44 C45 1.402(2)
C44 C49 1.397(3)
C45 H45 0.9500
C45 C46 1.388(3)
C46 H46 0.9500
C46 C47 1.383(3)
C47 H47 0.9500
C47 C48 1.379(3)
C48 H48 0.9500
C48 C49 1.383(3)
C49 H49 0.9500
Zr1B O1B 1.9945(12)
Zr1B O2B 2.0045(12)
Zr1B C1B 2.3335(17)
Zr1B C36B 2.3033(17)
Zr1B C37B 2.6583(16)
Zr1B C43B 2.2784(18)
Zr1B C44B 2.7608(17)
O1B C9B 1.345(2)
O2B C23B 1.342(2)
N1B C1B 1.364(2)
N1B C2B 1.406(2)
N1B C8B 1.434(2)
N2B C1B 1.356(2)
N2B C7B 1.400(2)
N2B C22B 1.439(2)
C2B C3B 1.393(2)
C2B C7B 1.393(2)
C3B H3B 0.9500
C3B C4B 1.379(2)
C4B H4B 0.9500
C4B C5B 1.403(2)
C5B H5B 0.9500
C5B C6B 1.384(2)
C6B H6B 0.9500
C6B C7B 1.388(2)
C8B C9B 1.403(2)
C8B C13B 1.388(2)
C9B C10B 1.406(2)
C10B C11B 1.401(3)
C10B C14B 1.530(3)
C11B H11B 0.9500
C11B C12B 1.386(3)
C12B C13B 1.393(2)
C12B C18B 1.539(3)
C13B H13B 0.9500
C14B C15B 1.541(3)
C14B C16B 1.535(3)
C14B C17B 1.533(3)
C15B H15D 0.9800
C15B H15E 0.9800
C15B H15F 0.9800
C16B H16D 0.9800
C16B H16E 0.9800
C16B H16F 0.9800
C17B H17D 0.9800
C17B H17E 0.9800
C17B H17F 0.9800
C18B C19B 1.526(3)
C18B C20B 1.533(3)
C18B C21B 1.537(3)
C19B H19D 0.9800
C19B H19E 0.9800
C19B H19F 0.9800
C20B H20D 0.9800
C20B H20E 0.9800
C20B H20F 0.9800
C21B H21D 0.9800
C21B H21E 0.9800
C21B H21F 0.9800
C22B C23B 1.394(2)
C22B C27B 1.389(2)
C23B C24B 1.419(2)
C24B C25B 1.383(2)
C24B C28B 1.539(2)
C25B H25B 0.9500
C25B C26B 1.398(2)
C26B C27B 1.381(2)
C26B C32B 1.530(3)
C27B H27B 0.9500
C28B C29B 1.534(3)
C28B C30B 1.541(3)
C28B C31B 1.534(3)
C29B H29D 0.9800
C29B H29E 0.9800
C29B H29F 0.9800
C30B H30D 0.9800
C30B H30E 0.9800
C30B H30F 0.9800
C31B H31D 0.9800
C31B H31E 0.9800
C31B H31F 0.9800
C32B C33B 1.534(3)
C32B C34B 1.537(3)
C32B C35B 1.532(3)
C33B H33D 0.9800
C33B H33E 0.9800
C33B H33F 0.9800
C34B H34D 0.9800
C34B H34E 0.9800
C34B H34F 0.9800
C35B H35D 0.9800
C35B H35E 0.9800
C35B H35F 0.9800
C36B H36C 0.9900
C36B H36D 0.9900
C36B C37B 1.462(2)
C37B C38B 1.415(3)
C37B C42B 1.404(3)
C38B H38B 0.9500
C38B C39B 1.380(3)
C39B H39B 0.9500
C39B C40B 1.381(3)
C40B H40B 0.9500
C40B C41B 1.383(3)
C41B H41B 0.9500
C41B C42B 1.378(3)
C42B H42B 0.9500
C43B H43C 0.9900
C43B H43D 0.9900
C43B C44B 1.470(2)
C44B C45B 1.401(3)
C44B C49B 1.407(2)
C45B H45B 0.9500
C45B C46B 1.379(3)
C46B H46B 0.9500
C46B C47B 1.378(3)
C47B H47B 0.9500
C47B C48B 1.380(3)
C48B H48B 0.9500
C48B C49B 1.383(3)
C49B H49B 0.9500
O3 C51 1.418(3)
O3 C52 1.422(3)
C50 H50A 0.9800
C50 H50B 0.9800
C50 H50C 0.9800
C50 C51 1.486(4)
C51 H51A 0.9900
C51 H51B 0.9900
C52 H52A 0.9900
C52 H52B 0.9900
C52 C53 1.491(4)
C53 H53A 0.9800
C53 H53B 0.9800
C53 H53C 0.9800
O3B C51B 1.431(2)
O3B C52B 1.396(2)
C50B H50D 0.9800
C50B H50E 0.9800
C50B H50F 0.9800
C50B C51B 1.493(3)
C51B H51C 0.9900
C51B H51D 0.9900
C52B H52C 0.9900
C52B H52D 0.9900
C52B C53B 1.500(3)
C53B H53D 0.9800
C53B H53E 0.9800
C53B H53F 0.9800
